data_7027274
loop_
_publ_author_name
'Sembiring, Seri Bima'
'Colbran, Stephen B.'
'Craig, Donald C.'

_publ_section_title
;
 Synthesis and electrochemistry of platinum complexes of
 hydroquinon-2-ylmethyl- and p-benzoquinon-2-ylmethyl-diphenylphosphine
;
_journal_issue 10
_journal_name_full 'Journal of the Chemical Society, Dalton Transactions'
_journal_page_first 1543
_journal_paper_doi 10.1039/a900610i
_journal_year 1999
_chemical_formula_moiety 'C38 H30 Br2 O4 P2 Pt, 0.5(C H2 Cl2)'
_chemical_formula_sum 'C38.5 H31 Br2 Cl O4 P2 Pt'
_chemical_formula_weight 1010.0
_space_group_IT_number 14
_symmetry_cell_setting monoclinic
_symmetry_space_group_name_Hall '-P 2ybc'
_symmetry_space_group_name_H-M 'P 1 21/c 1'
_atom_type_scat_source 'International Tables for X-ray Crystallography, Vol. IV'
_audit_creation_method 'RAELSPUB and manual entry'
_cell_angle_alpha 90
_cell_angle_beta 105.06(2)
_cell_angle_gamma 90
_cell_formula_units_Z 4
_cell_length_a 10.908(5)
_cell_length_b 17.329(5)
_cell_length_c 20.523(10)
_cell_measurement_reflns_used 10
_cell_measurement_temperature 294
_cell_measurement_theta_max 12
_cell_measurement_theta_min 10
_cell_volume 3746(3)
_diffrn_measurement_device_type 'Nonius CAD-4'
_diffrn_measurement_method \w--2\q
_diffrn_radiation_type 'Mo K\a'
_diffrn_radiation_wavelength 0.71073
_diffrn_reflns_av_R_equivalents 0.018
_diffrn_reflns_limit_h_max 11
_diffrn_reflns_limit_h_min -11
_diffrn_reflns_limit_k_max 18
_diffrn_reflns_limit_k_min 0
_diffrn_reflns_limit_l_max 22
_diffrn_reflns_limit_l_min 0
_diffrn_reflns_number 5040
_diffrn_reflns_theta_max 22
_diffrn_standards_decay_% 5
_diffrn_standards_interval_time 30min
_diffrn_standards_number 1
_exptl_absorpt_coefficient_mu 6.090
_exptl_absorpt_correction_T_max 0.76
_exptl_absorpt_correction_T_min 0.53
_exptl_absorpt_correction_type analytical
_exptl_absorpt_process_details '(DeMeulenaer & Tompa, 1965)'
_exptl_crystal_density_diffrn 1.79
_exptl_crystal_density_method 'not measured'
_exptl_crystal_description plate
_exptl_crystal_F_000 1956.0
_exptl_crystal_size_max 0.19
_exptl_crystal_size_mid 0.13
_exptl_crystal_size_min 0.09
_refine_diff_density_max 1.03
_refine_diff_density_min -1.17
_refine_ls_extinction_method none
_refine_ls_goodness_of_fit_ref 1.00
_refine_ls_hydrogen_treatment noref
_refine_ls_number_parameters 232
_refine_ls_number_reflns 3303
_refine_ls_R_factor_gt 0.024
_refine_ls_shift/su_max 0.007
_refine_ls_structure_factor_coef F
_refine_ls_weighting_details 'w = 1/[\s^2^(F) + 0.0016F^2^]'
_refine_ls_weighting_scheme calc
_refine_ls_wR_factor_ref 0.031
_reflns_number_gt 3303
_reflns_number_total 4878
_reflns_threshold_expression I>3\s(I)
_cod_data_source_file 900610isup1.cif
_cod_data_source_block (DSC51)
_cod_original_sg_symbol_H-M 'P 21/c'
_cod_database_code 7027274

loop_
_symmetry_equiv_pos_site_id
_symmetry_equiv_pos_as_xyz
1 x,y,z
2 -x,1/2+y,1/2-z
3 -x,-y,-z
4 x,1/2-y,1/2+z

loop_
_atom_site_label
_atom_site_fract_x
_atom_site_fract_y
_atom_site_fract_z
_atom_site_U_iso_or_equiv
_atom_site_adp_type
_atom_site_type_symbol
Pt 0.12377(2) 0.42995(1) 0.22781(1) 0.0302(1) Uani Pt
Br1 -0.01813(7) 0.48188(5) 0.29390(4) 0.0531(2) Uani Br
Br2 -0.06866(6) 0.41530(5) 0.13370(4) 0.0537(2) Uani Br
PA 0.2779(2) 0.4347(1) 0.3253(1) 0.0367(4) Uani P
O1A 0.3763(5) 0.2576(3) 0.4575(3) 0.069(2) Uani O
O2A -0.0707(5) 0.1846(3) 0.3008(3) 0.083(4) Uani O
C1A 0.2287(6) 0.3857(4) 0.3947(3) 0.046(2) Uani C
C2A 0.1875(6) 0.3034(4) 0.3830(3) 0.042(2) Uani C
C3A 0.2779(7) 0.2418(4) 0.4172(4) 0.052(2) Uani C
C4A 0.2430(8) 0.1608(5) 0.3991(4) 0.060(3) Uani C
C5A 0.1281(8) 0.1422(5) 0.3607(4) 0.063(3) Uani C
C6A 0.0351(7) 0.2014(5) 0.3335(4) 0.060(3) Uani C
C7A 0.0722(6) 0.2826(4) 0.3461(4) 0.047(2) Uani C
C8A 0.3125(4) 0.5327(3) 0.3587(2) 0.044(2) Uani C
C9A 0.3779(5) 0.5458(3) 0.4254(2) 0.056(2) Uani C
C10A 0.4022(5) 0.6202(3) 0.4491(2) 0.067(1) Uani C
C11A 0.3616(5) 0.6815(3) 0.4067(3) 0.066(2) Uani C
C12A 0.2968(5) 0.6695(3) 0.3406(3) 0.066(2) Uani C
C13A 0.2721(5) 0.5953(3) 0.3165(2) 0.055(1) Uani C
C14A 0.4322(4) 0.3897(3) 0.3302(3) 0.042(1) Uani C
C15A 0.5449(4) 0.4310(2) 0.3481(3) 0.054(1) Uani C
C16A 0.6594(4) 0.3943(3) 0.3537(3) 0.070(1) Uani C
C17A 0.6619(4) 0.3165(3) 0.3415(3) 0.073(2) Uani C
C18A 0.5514(5) 0.2748(3) 0.3238(3) 0.064(2) Uani C
C19A 0.4365(4) 0.3111(3) 0.3181(3) 0.049(1) Uani C
PB 0.2409(2) 0.3890(1) 0.1588(1) 0.0350(4) Uani P
O1B 0.3807(5) 0.4634(3) 0.0154(3) 0.072(3) Uani O
O2B 0.0786(6) 0.6887(3) 0.0487(3) 0.086(3) Uani O
C1B 0.1821(6) 0.4166(4) 0.0695(3) 0.047(2) Uani C
C2B 0.2038(6) 0.4995(4) 0.0540(3) 0.041(2) Uani C
C3B 0.3177(7) 0.5161(5) 0.0291(4) 0.052(2) Uani C
C4B 0.3489(8) 0.5960(5) 0.0197(4) 0.063(3) Uani C
C5B 0.2729(8) 0.6535(5) 0.0278(4) 0.061(2) Uani C
C6B 0.1529(8) 0.6375(5) 0.0457(4) 0.059(2) Uani C
C7B 0.1277(6) 0.5563(4) 0.0607(4) 0.050(2) Uani C
C8B 0.2411(5) 0.2841(2) 0.1522(3) 0.042(2) Uani C
C9B 0.3035(5) 0.2453(3) 0.1111(3) 0.057(2) Uani C
C10B 0.2994(5) 0.1658(3) 0.1074(3) 0.078(3) Uani C
C11B 0.2333(6) 0.1249(3) 0.1443(3) 0.084(4) Uani C
C12B 0.1711(6) 0.1624(3) 0.1852(3) 0.075(3) Uani C
C13B 0.1747(5) 0.2419(3) 0.1893(3) 0.054(2) Uani C
C14B 0.4021(4) 0.4259(3) 0.1776(2) 0.039(2) Uani C
C15B 0.5065(4) 0.3820(2) 0.1739(3) 0.050(1) Uani C
C16B 0.6234(4) 0.4164(3) 0.1815(3) 0.067(2) Uani C
C17B 0.6366(4) 0.4944(3) 0.1927(3) 0.071(3) Uani C
C18B 0.5344(5) 0.5386(3) 0.1966(3) 0.062(2) Uani C
C19B 0.4171(4) 0.5046(3) 0.1890(3) 0.046(2) Uani C
CDc 0.0739(54) 0.5561(14) 0.4653(25) 0.203(9) Uani C
Cl1Dc -0.0218(48) 0.4844(19) 0.4947(18) 0.278(9) Uani Cl
Cl2Dc 0.0440(13) 0.6465(10) 0.5040(7) 0.199(8) Uani Cl
CDc' 0.1315(50) 0.5164(25) 0.5075(27) 0.243(9) Uani C
Cl1Dc' -0.0080(70) 0.4550(25) 0.4793(26) 0.295(9) Uani Cl
Cl2Dc' 0.0822(33) 0.6107(21) 0.4705(16) 0.194(9) Uani Cl
H1C1A 0.1561 0.4155 0.4036 0.051 Uani H
H2C1A 0.3022 0.3873 0.4357 0.058 Uani H
HC4A 0.3066 0.1191 0.4159 0.076 Uani H
HC5A 0.1059 0.0867 0.3506 0.079 Uani H
HC7A 0.0091 0.3237 0.3264 0.054 Uani H
HC9A 0.4076 0.5012 0.4563 0.069 Uani H
HC10A 0.4494 0.6295 0.4972 0.088 Uani H
HC11A 0.3793 0.7354 0.4240 0.079 Uani H
HC12A 0.2675 0.7145 0.3101 0.087 Uani H
HC13A 0.2248 0.5866 0.2683 0.067 Uani H
HC15A 0.5432 0.4877 0.3570 0.060 Uani H
HC16A 0.7404 0.4243 0.3666 0.090 Uani H
HC17A 0.7451 0.2901 0.3456 0.090 Uani H
HC18A 0.5541 0.2181 0.3150 0.077 Uani H
HC19A 0.3560 0.2806 0.3051 0.053 Uani H
H1C1B 0.0887 0.4065 0.0553 0.056 Uani H
H2C1B 0.2257 0.3834 0.0425 0.053 Uani H
HC4B 0.4291 0.6082 0.0068 0.089 Uani H
HC5B 0.2975 0.7081 0.0218 0.077 Uani H
HC7B 0.0504 0.5442 0.0764 0.067 Uani H
HC9B 0.3518 0.2750 0.0841 0.064 Uani H
HC10B 0.3444 0.1380 0.0777 0.100 Uani H
HC11B 0.2304 0.0673 0.1415 0.108 Uani H
HC12B 0.1231 0.1322 0.2120 0.095 Uani H
HC13B 0.1293 0.2692 0.2191 0.060 Uani H
HC15B 0.4969 0.3251 0.1656 0.054 Uani H
HC16B 0.6984 0.3846 0.1787 0.084 Uani H
HC17B 0.7214 0.5192 0.1982 0.089 Uani H
HC18B 0.5449 0.5954 0.2048 0.074 Uani H
HC19B 0.3427 0.5369 0.1918 0.049 Uani H
H1CDc 0.0472 0.5602 0.4150 0.195 Uani H
H2CDc 0.1660 0.5423 0.4802 0.226 Uani H
H1CDc' 0.2038 0.4959 0.4911 0.274 Uani H
H2CDc' 0.1575 0.5198 0.5579 0.269 Uani H

loop_
_atom_site_aniso_label
_atom_site_aniso_U_11
_atom_site_aniso_U_22
_atom_site_aniso_U_33
_atom_site_aniso_U_12
_atom_site_aniso_U_13
_atom_site_aniso_U_23
_atom_site_aniso_type_symbol
Pt 0.0246(1) 0.0336(2) 0.0316(2) 0.0011(1) 0.0057(1) -0.0026(1) Pt
Br1 0.0445(4) 0.0652(6) 0.0517(5) 0.0174(4) 0.0164(4) -0.0079(4) Br
Br2 0.0285(4) 0.0854(6) 0.0442(5) -0.0036(4) 0.0037(3) -0.0077(4) Br
PA 0.0341(9) 0.037(1) 0.036(1) -0.0009(8) 0.0040(8) -0.0020(9) P
O1A 0.063(3) 0.077(2) 0.058(5) -0.002(2) -0.003(3) 0.014(2) O
O2A 0.072(5) 0.076(3) 0.093(6) -0.034(3) 0.007(4) -0.011(3) O
C1A 0.054(3) 0.051(2) 0.034(4) -0.011(1) 0.012(3) -0.005(2) C
C2A 0.047(3) 0.049(2) 0.030(3) -0.008(1) 0.012(3) -0.002(2) C
C3A 0.056(3) 0.057(2) 0.043(4) -0.002(1) 0.011(2) 0.007(2) C
C4A 0.072(5) 0.052(2) 0.062(6) 0.000(2) 0.028(3) 0.008(2) C
C5A 0.079(5) 0.049(2) 0.067(6) -0.013(1) 0.031(4) -0.004(2) C
C6A 0.063(5) 0.056(2) 0.060(4) -0.020(2) 0.016(3) -0.007(2) C
C7A 0.048(4) 0.052(2) 0.040(3) -0.011(2) 0.012(3) -0.002(2) C
C8A 0.038(3) 0.044(2) 0.045(3) -0.002(2) 0.003(2) -0.005(2) C
C9A 0.060(3) 0.051(2) 0.048(3) -0.006(2) -0.002(2) -0.009(2) C
C10A 0.079(4) 0.055(2) 0.059(3) -0.013(3) 0.002(3) -0.016(2) C
C11A 0.080(5) 0.049(2) 0.069(4) -0.012(2) 0.015(3) -0.014(2) C
C12A 0.085(4) 0.043(2) 0.067(3) -0.003(2) 0.012(3) -0.005(2) C
C13A 0.063(3) 0.043(2) 0.053(2) 0.000(2) 0.004(2) -0.002(2) C
C14A 0.039(2) 0.044(2) 0.037(4) 0.002(2) 0.001(2) 0.007(2) C
C15A 0.037(2) 0.055(2) 0.062(4) -0.001(2) 0.000(2) 0.007(3) C
C16A 0.040(2) 0.071(3) 0.095(5) 0.006(2) 0.008(2) 0.017(4) C
C17A 0.051(2) 0.069(3) 0.100(5) 0.018(2) 0.022(3) 0.028(4) C
C18A 0.060(2) 0.053(2) 0.083(4) 0.015(2) 0.027(3) 0.019(3) C
C19A 0.051(2) 0.044(2) 0.053(3) 0.006(2) 0.012(2) 0.008(3) C
PB 0.0299(9) 0.038(1) 0.038(1) -0.0036(8) 0.0102(8) -0.0025(9) P
O1B 0.062(6) 0.073(2) 0.093(4) -0.001(2) 0.044(3) 0.000(2) O
O2B 0.102(4) 0.066(2) 0.098(6) 0.019(2) 0.043(3) 0.009(2) O
C1B 0.050(3) 0.056(2) 0.034(3) -0.009(2) 0.010(2) -0.001(2) C
C2B 0.037(4) 0.056(2) 0.029(3) -0.007(1) 0.004(2) -0.001(2) C
C3B 0.045(4) 0.063(2) 0.051(2) -0.009(1) 0.018(2) -0.002(2) C
C4B 0.064(5) 0.067(2) 0.065(4) -0.020(2) 0.030(4) -0.004(2) C
C5B 0.080(4) 0.058(2) 0.048(4) -0.016(2) 0.023(3) -0.002(2) C
C6B 0.070(3) 0.058(2) 0.052(4) 0.001(1) 0.020(2) 0.002(2) C
C7B 0.045(3) 0.060(2) 0.047(3) -0.002(1) 0.014(3) 0.000(2) C
C8B 0.040(3) 0.041(2) 0.048(4) -0.008(2) 0.014(3) -0.009(2) C
C9B 0.059(3) 0.046(2) 0.072(4) -0.005(2) 0.031(3) -0.016(2) C
C10B 0.096(5) 0.046(2) 0.103(5) -0.003(2) 0.047(3) -0.020(3) C
C11B 0.118(6) 0.041(2) 0.102(6) -0.010(2) 0.045(5) -0.012(2) C
C12B 0.108(5) 0.044(2) 0.082(5) -0.021(2) 0.040(3) -0.007(2) C
C13B 0.066(3) 0.044(2) 0.058(4) -0.016(2) 0.026(2) -0.008(2) C
C14B 0.035(2) 0.045(2) 0.039(4) -0.002(2) 0.011(2) 0.004(2) C
C15B 0.035(2) 0.058(2) 0.060(4) 0.002(2) 0.017(2) 0.007(3) C
C16B 0.035(2) 0.078(3) 0.089(4) -0.002(2) 0.019(2) 0.016(4) C
C17B 0.040(2) 0.078(3) 0.090(5) -0.014(2) 0.009(2) 0.023(4) C
C18B 0.047(2) 0.058(2) 0.071(4) -0.016(2) 0.001(3) 0.015(3) C
C19B 0.042(2) 0.045(2) 0.048(3) -0.007(2) 0.005(2) 0.005(3) C
CDc 0.204(9) 0.254(9) 0.133(9) 0.038(9) 0.014(8) -0.078(9) C
Cl1Dc 0.387(9) 0.292(9) 0.159(9) -0.049(9) 0.079(9) -0.103(9) Cl
Cl2Dc 0.185(9) 0.262(9) 0.136(9) 0.037(9) 0.013(7) -0.085(9) Cl
CDc' 0.295(9) 0.270(9) 0.138(9) 0.073(9) 0.010(9) -0.074(9) C
Cl1Dc' 0.447(9) 0.278(9) 0.163(9) -0.043(9) 0.085(9) -0.096(9) Cl
Cl2Dc' 0.180(9) 0.255(9) 0.132(9) 0.035(9) 0.012(8) -0.080(9) Cl

loop_
_geom_angle_atom_site_label_1
_geom_angle_atom_site_label_2
_geom_angle_atom_site_label_3
_geom_angle
_geom_angle_site_symmetry_1
_geom_angle_site_symmetry_2
_geom_angle_site_symmetry_3
_geom_angle_publ_flag
Br1 Pt Br2 86.6(1) 1_555 1_555 1_555 no
Br1 Pt PA 85.9(1) 1_555 1_555 1_555 no
Br1 Pt PB 174.3(1) 1_555 1_555 1_555 no
Br2 Pt PA 169.7(1) 1_555 1_555 1_555 no
Br2 Pt PB 89.0(1) 1_555 1_555 1_555 no
PA Pt PB 98.9(1) 1_555 1_555 1_555 no
Pt PA C1A 111.5(2) 1_555 1_555 1_555 no
Pt PA C8A 113.5(2) 1_555 1_555 1_555 no
Pt PA C14A 119.7(2) 1_555 1_555 1_555 no
C1A PA C8A 102.0(3) 1_555 1_555 1_555 no
C1A PA C14A 102.0(3) 1_555 1_555 1_555 no
C8A PA C14A 106.1(2) 1_555 1_555 1_555 no
PA C1A C2A 116.5(5) 1_555 1_555 1_555 no
C1A C2A C3A 118.0(6) 1_555 1_555 1_555 no
C1A C2A C7A 123.1(7) 1_555 1_555 1_555 no
C3A C2A C7A 118.8(7) 1_555 1_555 1_555 no
O1A C3A C2A 121.4(7) 1_555 1_555 1_555 no
O1A C3A C4A 121.0(7) 1_555 1_555 1_555 no
C2A C3A C4A 117.6(7) 1_555 1_555 1_555 no
C3A C4A C5A 121.3(7) 1_555 1_555 1_555 no
C4A C5A C6A 120.8(7) 1_555 1_555 1_555 no
O2A C6A C5A 121.0(8) 1_555 1_555 1_555 no
O2A C6A C7A 120.4(8) 1_555 1_555 1_555 no
C5A C6A C7A 118.6(7) 1_555 1_555 1_555 no
C2A C7A C6A 122.2(7) 1_555 1_555 1_555 no
PA C8A C9A 121.6(3) 1_555 1_555 1_555 no
PA C8A C13A 119.3(3) 1_555 1_555 1_555 no
C9A C8A C13A 119.1(3) 1_555 1_555 1_555 no
C8A C9A C10A 120.3(3) 1_555 1_555 1_555 no
C9A C10A C11A 119.9(3) 1_555 1_555 1_555 no
C10A C11A C12A 120.6(4) 1_555 1_555 1_555 no
C11A C12A C13A 119.9(3) 1_555 1_555 1_555 no
C8A C13A C12A 120.3(3) 1_555 1_555 1_555 no
PA C14A C15A 122.1(3) 1_555 1_555 1_555 no
PA C14A C19A 118.7(3) 1_555 1_555 1_555 no
Pt PB C1B 115.9(2) 1_555 1_555 1_555 no
Pt PB C8B 111.8(2) 1_555 1_555 1_555 no
Pt PB C14B 115.6(2) 1_555 1_555 1_555 no
C1B PB C8B 101.0(3) 1_555 1_555 1_555 no
C1B PB C14B 100.8(3) 1_555 1_555 1_555 no
C8B PB C14B 110.3(2) 1_555 1_555 1_555 no
PB C1B C2B 115.1(5) 1_555 1_555 1_555 no
C1B C2B C3B 116.6(6) 1_555 1_555 1_555 no
C1B C2B C7B 123.6(6) 1_555 1_555 1_555 no
C3B C2B C7B 119.8(7) 1_555 1_555 1_555 no
O1B C3B C2B 120.4(7) 1_555 1_555 1_555 no
O1B C3B C4B 121.2(7) 1_555 1_555 1_555 no
C2B C3B C4B 118.4(7) 1_555 1_555 1_555 no
C3B C4B C5B 121.4(7) 1_555 1_555 1_555 no
C4B C5B C6B 120.7(7) 1_555 1_555 1_555 no
O2B C6B C5B 121.5(8) 1_555 1_555 1_555 no
O2B C6B C7B 121.4(7) 1_555 1_555 1_555 no
C5B C6B C7B 117.1(7) 1_555 1_555 1_555 no
C2B C7B C6B 122.1(7) 1_555 1_555 1_555 no
PB C8B C9B 122.6(3) 1_555 1_555 1_555 no
PB C8B C13B 118.3(3) 1_555 1_555 1_555 no
PB C14B C15B 124.0(3) 1_555 1_555 1_555 no
PB C14B C19B 116.6(3) 1_555 1_555 1_555 no
Cl1Dc CDc Cl2Dc 105.0(18) 1_555 1_555 1_555 no

loop_
_geom_bond_atom_site_label_1
_geom_bond_atom_site_label_2
_geom_bond_distance
_geom_bond_site_symmetry_1
_geom_bond_site_symmetry_2
_geom_bond_publ_flag
Pt Br1 2.477(1) 1_555 1_555 no
Pt Br2 2.469(1) 1_555 1_555 no
Pt PA 2.255(2) 1_555 1_555 no
Pt PB 2.254(2) 1_555 1_555 no
PA C1A 1.855(7) 1_555 1_555 no
PA C8A 1.833(5) 1_555 1_555 no
PA C14A 1.835(4) 1_555 1_555 no
O1A C3A 1.204(8) 1_555 1_555 no
O2A C6A 1.211(8) 1_555 1_555 no
C1A C2A 1.497(9) 1_555 1_555 no
C2A C3A 1.497(10) 1_555 1_555 no
C2A C7A 1.338(8) 1_555 1_555 no
C3A C4A 1.477(10) 1_555 1_555 no
C4A C5A 1.335(10) 1_555 1_555 no
C5A C6A 1.448(11) 1_555 1_555 no
C6A C7A 1.468(10) 1_555 1_555 no
C8A C9A 1.387(3) 1_555 1_555 no
C8A C13A 1.387(3) 1_555 1_555 no
C9A C10A 1.380(3) 1_555 1_555 no
C10A C11A 1.372(3) 1_555 1_555 no
C11A C12A 1.372(3) 1_555 1_555 no
C12A C13A 1.380(3) 1_555 1_555 no
PB C1B 1.840(7) 1_555 1_555 no
PB C8B 1.824(5) 1_555 1_555 no
PB C14B 1.815(4) 1_555 1_555 no
O1B C3B 1.219(8) 1_555 1_555 no
O2B C6B 1.213(8) 1_555 1_555 no
C1B C2B 1.504(9) 1_555 1_555 no
C2B C3B 1.490(9) 1_555 1_555 no
C2B C7B 1.317(9) 1_555 1_555 no
C3B C4B 1.451(11) 1_555 1_555 no
C4B C5B 1.335(10) 1_555 1_555 no
C5B C6B 1.475(10) 1_555 1_555 no
C6B C7B 1.481(10) 1_555 1_555 no
CDc Cl1Dc 1.823(23) 1_555 1_555 no
CDc Cl2Dc 1.823(23) 1_555 1_555 no
